data_4504502
loop_
_publ_author_name
'Olmstead, Marilyn M.'
'Nurco, Daniel J.'

_publ_section_title
;
 Fluorinated Tetraphenylporphyrins as Cocrystallizing Agents for C60and
 C70
;
_journal_issue 1
_journal_name_full 'Crystal Growth &amp; Design'
_journal_page_first 109
_journal_paper_doi 10.1021/cg050225r
_journal_volume 6
_journal_year 2006
_chemical_formula_moiety 'C104 H8 F20 N4 Ni, 8(C6 H6)'
_chemical_formula_sum 'C152 H56 F20 N4 Ni'
_chemical_formula_weight 2376.72
_chemical_name_common C60.NiF20TPP.8benzene
_chemical_name_systematic
; 
 ? 
;
_space_group_IT_number 88
_symmetry_cell_setting tetragonal
_symmetry_space_group_name_Hall '-I 4ad'
_symmetry_space_group_name_H-M 'I 41/a :2'
_atom_sites_solution_hydrogens geom
_atom_sites_solution_primary direct
_atom_sites_solution_secondary difmap
_audit_creation_method SHELXL-97
_cell_angle_alpha 90.00
_cell_angle_beta 90.00
_cell_angle_gamma 90.00
_cell_formula_units_Z 4
_cell_length_a 28.3348(19)
_cell_length_b 28.3348(19)
_cell_length_c 12.4941(16)
_cell_measurement_reflns_used 1008
_cell_measurement_temperature 10(3)
_cell_measurement_theta_max 27.1
_cell_measurement_theta_min 2.7
_cell_volume 10031.0(16)
_computing_cell_refinement 'SAINT 6.45A (Bruker, 2003)'
_computing_data_collection 'SMART 5.054 (Bruker, 2002)'
_computing_data_reduction SAINT
_computing_molecular_graphics 'SHELXTL 5.1, XP (Sheldrick, 1994)'
_computing_publication_material SHELXL-97
_computing_structure_refinement 'SHELXL-97 (Sheldrick, 1997)'
_computing_structure_solution 'SHELXS-97 (Sheldrick, 1990)'
_diffrn_ambient_temperature 10(3)
_diffrn_detector_area_resol_mean 8.3
_diffrn_measured_fraction_theta_full 0.999
_diffrn_measured_fraction_theta_max 0.999
_diffrn_measurement_device_type 'Bruker SMART 1000'
_diffrn_measurement_method \w
_diffrn_radiation_monochromator graphite
_diffrn_radiation_source 'fine-focus sealed tube'
_diffrn_radiation_type MoK\a
_diffrn_radiation_wavelength 0.71073
_diffrn_reflns_av_R_equivalents 0.0676
_diffrn_reflns_av_sigmaI/netI 0.0692
_diffrn_reflns_limit_h_max 10
_diffrn_reflns_limit_h_min -36
_diffrn_reflns_limit_k_max 32
_diffrn_reflns_limit_k_min -33
_diffrn_reflns_limit_l_max 15
_diffrn_reflns_limit_l_min -16
_diffrn_reflns_number 20831
_diffrn_reflns_theta_full 27.48
_diffrn_reflns_theta_max 27.48
_diffrn_reflns_theta_min 2.29
_diffrn_standards_number 0
_exptl_absorpt_coefficient_mu 0.298
_exptl_absorpt_correction_T_max 0.971
_exptl_absorpt_correction_T_min 0.870
_exptl_absorpt_correction_type multi-scan
_exptl_absorpt_process_details 'SADABS 2.10 (Sheldrick, 2003)'
_exptl_crystal_colour purple
_exptl_crystal_density_diffrn 1.574
_exptl_crystal_density_method 'not measured'
_exptl_crystal_description needle
_exptl_crystal_F_000 4816
_exptl_crystal_size_max 0.48
_exptl_crystal_size_mid 0.12
_exptl_crystal_size_min 0.10
_refine_diff_density_max 0.375
_refine_diff_density_min -0.398
_refine_diff_density_rms 0.075
_refine_ls_extinction_method none
_refine_ls_goodness_of_fit_ref 1.003
_refine_ls_hydrogen_treatment constr
_refine_ls_matrix_type full
_refine_ls_number_parameters 396
_refine_ls_number_reflns 5755
_refine_ls_number_restraints 0
_refine_ls_restrained_S_all 1.003
_refine_ls_R_factor_all 0.0962
_refine_ls_R_factor_gt 0.0455
_refine_ls_shift/su_max 0.000
_refine_ls_shift/su_mean 0.000
_refine_ls_structure_factor_coef Fsqd
_refine_ls_weighting_details 'calc w=1/[\s^2^(Fo^2^)+(0.0355P)^2^+31.7676P] where P=(Fo^2^+2Fc^2^)/3'
_refine_ls_weighting_scheme calc
_refine_ls_wR_factor_gt 0.0930
_refine_ls_wR_factor_ref 0.1196
_reflns_number_gt 3670
_reflns_number_total 5755
_reflns_threshold_expression I>2\s(I)
_cod_data_source_file cg050225rsi20050410_022719.cif
_cod_data_source_block Compound3
_cod_original_sg_symbol_H-M 'I 41/a'
_cod_database_code 4504502

loop_
_symmetry_equiv_pos_as_xyz
'x, y, z'
'-x+1/2, -y, z+1/2'
'-y+3/4, x+1/4, z+1/4'
'y+3/4, -x+3/4, z+3/4'
'x+1/2, y+1/2, z+1/2'
'-x+1, -y+1/2, z+1'
'-y+5/4, x+3/4, z+3/4'
'y+5/4, -x+5/4, z+5/4'
'-x, -y, -z'
'x-1/2, y, -z-1/2'
'y-3/4, -x-1/4, -z-1/4'
'-y-3/4, x-3/4, -z-3/4'
'-x+1/2, -y+1/2, -z+1/2'
'x, y+1/2, -z'
'y-1/4, -x+1/4, -z+1/4'
'-y-1/4, x-1/4, -z-1/4'

loop_
_atom_site_label
_atom_site_type_symbol
_atom_site_fract_x
_atom_site_fract_y
_atom_site_fract_z
_atom_site_U_iso_or_equiv
_atom_site_adp_type
_atom_site_occupancy
_atom_site_symmetry_multiplicity
_atom_site_calc_flag
_atom_site_refinement_flags
Ni1 Ni 0.5000 0.7500 0.6250 0.00499(14) Uani 1 4 d S
N1 N 0.53798(7) 0.80944(7) 0.62885(17) 0.0097(4) Uani 1 1 d .
F1 F 0.66661(5) 0.80899(5) 0.81032(12) 0.0163(3) Uani 1 1 d .
F2 F 0.75841(5) 0.83128(6) 0.81231(12) 0.0207(4) Uani 1 1 d .
F3 F 0.81252(5) 0.81725(6) 0.63445(13) 0.0200(4) Uani 1 1 d .
F4 F 0.77190(5) 0.78444(5) 0.45142(12) 0.0177(4) Uani 1 1 d .
F5 F 0.67849(5) 0.76803(5) 0.44488(12) 0.0151(3) Uani 1 1 d .
C1 C 0.52146(9) 0.85507(9) 0.6325(2) 0.0105(5) Uani 1 1 d .
C2 C 0.55988(9) 0.88770(9) 0.6425(2) 0.0130(5) Uani 1 1 d .
H2 H 0.5576 0.9211 0.6475 0.016 Uiso 1 1 calc R
C3 C 0.59994(9) 0.86194(9) 0.6436(2) 0.0139(6) Uani 1 1 d .
H3 H 0.6312 0.8737 0.6498 0.017 Uiso 1 1 calc R
C4 C 0.58625(8) 0.81317(9) 0.6335(2) 0.0098(5) Uani 1 1 d .
C5 C 0.61776(9) 0.77594(9) 0.6255(2) 0.0102(5) Uani 1 1 d .
C6 C 0.66941(9) 0.78712(8) 0.6278(2) 0.0110(5) Uani 1 1 d .
C7 C 0.69150(9) 0.80359(9) 0.7197(2) 0.0131(5) Uani 1 1 d .
C8 C 0.73895(9) 0.81442(9) 0.7222(2) 0.0141(6) Uani 1 1 d .
C9 C 0.76622(9) 0.80783(9) 0.6320(2) 0.0145(6) Uani 1 1 d .
C10 C 0.74568(9) 0.79121(9) 0.5394(2) 0.0132(5) Uani 1 1 d .
C11 C 0.69773(9) 0.78211(9) 0.5377(2) 0.0122(5) Uani 1 1 d .
C12 C 0.53426(13) 0.63247(10) 0.1833(2) 0.0288(8) Uani 1 1 d .
C13 C 0.57166(10) 0.65823(11) 0.2287(2) 0.0241(7) Uani 1 1 d .
C14 C 0.56340(12) 0.68589(11) 0.3202(3) 0.0292(8) Uani 1 1 d .
C15 C 0.58815(11) 0.73110(11) 0.3213(3) 0.0292(8) Uani 1 1 d .
C16 C 0.56225(10) 0.76833(12) 0.3665(2) 0.0220(7) Uani 1 1 d .
C17 C 0.48185(12) 0.81211(10) 0.3659(2) 0.0227(7) Uani 1 1 d .
C18 C 0.51883(11) 0.83831(11) 0.3206(3) 0.0295(8) Uani 1 1 d .
C19 C 0.51083(11) 0.86560(10) 0.2285(3) 0.0237(7) Uani 1 1 d .
C20 C 0.59171(11) 0.82180(10) 0.2290(2) 0.0235(7) Uani 1 1 d .
C21 C 0.61736(10) 0.78421(14) 0.1830(2) 0.0298(8) Uani 1 1 d .
C22 C 0.61564(10) 0.73907(11) 0.2287(2) 0.0231(7) Uani 1 1 d .
C23 C 0.56412(11) 0.81368(11) 0.3207(3) 0.0279(8) Uani 1 1 d .
C24 C 0.51159(18) 0.77151(18) 0.4017(4) 0.0096(10) Uiso 0.50 1 d P
C24' C 0.52143(18) 0.73855(18) 0.4009(4) 0.0112(11) Uiso 0.50 1 d P
C25 C 0.55881(19) 0.85781(18) 0.1800(4) 0.0123(11) Uiso 0.50 1 d P
C25' C 0.53745(18) 0.86928(18) 0.1259(4) 0.0124(10) Uiso 0.50 1 d P
C26 C 0.55874(19) 0.85777(19) 0.0703(4) 0.0137(11) Uiso 0.50 1 d P
C26' C 0.58034(18) 0.84613(18) 0.1250(4) 0.0132(10) Uiso 0.50 1 d P
C27 C 0.74269(10) 0.83993(10) 0.0904(2) 0.0206(6) Uani 1 1 d .
H27 H 0.7243 0.8121 0.0992 0.025 Uiso 1 1 calc R
C28 C 0.72236(10) 0.88064(10) 0.0495(2) 0.0192(6) Uani 1 1 d .
H28 H 0.6900 0.8806 0.0299 0.023 Uiso 1 1 calc R
C29 C 0.74866(10) 0.92129(10) 0.0368(2) 0.0194(6) Uani 1 1 d .
H29 H 0.7344 0.9490 0.0089 0.023 Uiso 1 1 calc R
C30 C 0.79621(10) 0.92132(10) 0.0654(2) 0.0200(6) Uani 1 1 d .
H30 H 0.8145 0.9492 0.0572 0.024 Uiso 1 1 calc R
C31 C 0.81668(10) 0.88065(11) 0.1057(2) 0.0208(6) Uani 1 1 d .
H31 H 0.8491 0.8806 0.1248 0.025 Uiso 1 1 calc R
C32 C 0.79001(10) 0.84017(10) 0.1183(2) 0.0199(6) Uani 1 1 d .
H32 H 0.8042 0.8124 0.1462 0.024 Uiso 1 1 calc R
C33 C 0.77257(11) 0.91798(11) 0.4627(2) 0.0229(7) Uani 1 1 d .
H33 H 0.8053 0.9245 0.4699 0.028 Uiso 1 1 calc R
C34 C 0.74055(11) 0.93739(10) 0.5344(2) 0.0211(6) Uani 1 1 d .
H34 H 0.7513 0.9573 0.5905 0.025 Uiso 1 1 calc R
C35 C 0.69282(10) 0.92759(10) 0.5239(2) 0.0190(6) Uani 1 1 d .
H35 H 0.6708 0.9410 0.5724 0.023 Uiso 1 1 calc R
C36 C 0.67726(10) 0.89812(10) 0.4424(2) 0.0182(6) Uani 1 1 d .
H36 H 0.6446 0.8911 0.4358 0.022 Uiso 1 1 calc R
C37 C 0.70912(10) 0.87897(10) 0.3709(2) 0.0182(6) Uani 1 1 d .
H37 H 0.6983 0.8589 0.3152 0.022 Uiso 1 1 calc R
C38 C 0.75683(10) 0.88903(10) 0.3805(2) 0.0207(6) Uani 1 1 d .
H38 H 0.7787 0.8761 0.3308 0.025 Uiso 1 1 calc R

loop_
_atom_site_aniso_label
_atom_site_aniso_U_11
_atom_site_aniso_U_22
_atom_site_aniso_U_33
_atom_site_aniso_U_23
_atom_site_aniso_U_13
_atom_site_aniso_U_12
Ni1 0.00462(19) 0.00462(19) 0.0057(3) 0.000 0.000 0.000
N1 0.0100(11) 0.0100(11) 0.0090(10) 0.0000(9) -0.0003(9) 0.0008(8)
F1 0.0129(8) 0.0250(9) 0.0109(7) -0.0019(7) 0.0012(6) -0.0002(7)
F2 0.0133(8) 0.0313(10) 0.0177(8) -0.0078(7) -0.0049(7) -0.0007(7)
F3 0.0093(8) 0.0253(9) 0.0255(9) -0.0072(7) -0.0001(7) -0.0019(6)
F4 0.0124(8) 0.0211(9) 0.0194(8) -0.0049(7) 0.0060(6) -0.0008(6)
F5 0.0132(8) 0.0183(8) 0.0138(8) -0.0043(6) -0.0005(6) -0.0025(6)
C1 0.0126(12) 0.0089(12) 0.0100(12) -0.0005(10) 0.0015(10) 0.0012(10)
C2 0.0167(14) 0.0099(13) 0.0125(13) 0.0005(10) 0.0008(10) -0.0015(10)
C3 0.0113(13) 0.0148(13) 0.0157(14) 0.0003(11) 0.0005(10) -0.0011(10)
C4 0.0089(12) 0.0121(13) 0.0083(12) 0.0005(10) -0.0001(10) -0.0010(10)
C5 0.0092(12) 0.0129(13) 0.0084(12) -0.0003(10) 0.0004(10) -0.0005(10)
C6 0.0102(12) 0.0076(12) 0.0153(13) 0.0019(10) -0.0003(11) 0.0008(9)
C7 0.0124(13) 0.0141(14) 0.0126(13) -0.0018(10) 0.0031(10) 0.0020(11)
C8 0.0123(13) 0.0151(14) 0.0148(13) -0.0036(11) -0.0024(11) 0.0008(11)
C9 0.0053(12) 0.0135(13) 0.0247(15) -0.0006(12) 0.0014(11) 0.0012(10)
C10 0.0117(13) 0.0122(13) 0.0158(13) -0.0024(10) 0.0033(10) 0.0008(10)
C11 0.0122(13) 0.0114(13) 0.0132(13) -0.0021(10) -0.0027(10) 0.0003(10)
C12 0.063(2) 0.0114(15) 0.0119(14) 0.0009(12) -0.0015(15) 0.0193(15)
C13 0.0190(16) 0.0257(17) 0.0276(17) 0.0178(13) 0.0070(13) 0.0146(13)
C14 0.0333(19) 0.0179(16) 0.0363(19) 0.0151(14) -0.0273(15) -0.0069(13)
C15 0.0315(18) 0.0228(17) 0.0332(18) 0.0156(14) -0.0276(15) -0.0112(14)
C16 0.0139(14) 0.0442(19) 0.0078(13) -0.0017(13) -0.0052(11) -0.0091(13)
C17 0.047(2) 0.0145(14) 0.0068(13) -0.0036(11) -0.0014(13) 0.0105(13)
C18 0.0227(17) 0.0301(18) 0.0357(19) -0.0291(15) -0.0152(14) 0.0084(14)
C19 0.0306(18) 0.0117(15) 0.0289(17) -0.0115(12) 0.0135(14) -0.0089(13)
C20 0.0244(17) 0.0180(16) 0.0281(17) 0.0073(13) -0.0171(13) -0.0138(13)
C21 0.0104(15) 0.066(3) 0.0126(14) -0.0006(15) 0.0006(12) -0.0175(15)
C22 0.0103(14) 0.0298(18) 0.0291(17) -0.0157(14) -0.0120(12) 0.0086(12)
C23 0.0177(16) 0.0317(18) 0.0342(18) -0.0254(15) -0.0171(14) 0.0065(13)
C27 0.0243(16) 0.0187(15) 0.0186(15) -0.0044(12) 0.0008(12) -0.0011(12)
C28 0.0132(14) 0.0261(16) 0.0183(15) -0.0034(12) -0.0005(11) 0.0022(12)
C29 0.0200(15) 0.0207(15) 0.0175(14) -0.0021(12) 0.0003(12) 0.0029(12)
C30 0.0207(15) 0.0225(16) 0.0167(14) -0.0050(12) 0.0048(12) -0.0024(12)
C31 0.0135(14) 0.0294(17) 0.0196(15) -0.0079(12) -0.0010(11) 0.0064(12)
C32 0.0247(15) 0.0190(14) 0.0161(14) -0.0031(12) -0.0021(12) 0.0104(12)
C33 0.0178(15) 0.0308(17) 0.0202(15) 0.0068(13) -0.0018(12) -0.0054(13)
C34 0.0280(17) 0.0189(15) 0.0163(14) 0.0025(12) -0.0030(12) -0.0066(13)
C35 0.0245(16) 0.0155(14) 0.0169(14) 0.0039(11) 0.0048(12) 0.0005(12)
C36 0.0180(15) 0.0192(15) 0.0174(14) 0.0043(12) -0.0009(11) 0.0009(12)
C37 0.0248(15) 0.0173(14) 0.0124(13) 0.0017(11) -0.0018(12) -0.0013(11)
C38 0.0202(15) 0.0273(16) 0.0147(14) 0.0009(12) 0.0037(12) 0.0005(12)

loop_
_atom_type_symbol
_atom_type_description
_atom_type_scat_dispersion_real
_atom_type_scat_dispersion_imag
_atom_type_scat_source
C C 0.0033 0.0016 'International Tables Vol C Tables 4.2.6.8 and 6.1.1.4'
H H 0.0000 0.0000 'International Tables Vol C Tables 4.2.6.8 and 6.1.1.4'
N N 0.0061 0.0033 'International Tables Vol C Tables 4.2.6.8 and 6.1.1.4'
F F 0.0171 0.0103 'International Tables Vol C Tables 4.2.6.8 and 6.1.1.4'
Ni Ni 0.3393 1.1124 'International Tables Vol C Tables 4.2.6.8 and 6.1.1.4'

loop_
_geom_angle_atom_site_label_1
_geom_angle_atom_site_label_2
_geom_angle_atom_site_label_3
_geom_angle
_geom_angle_site_symmetry_1
_geom_angle_site_symmetry_3
N1 Ni1 N1 177.25(12) 6_564 .
N1 Ni1 N1 90.034(3) 6_564 15_566
N1 Ni1 N1 90.036(4) . 15_566
N1 Ni1 N1 90.034(4) 6_564 12_767
N1 Ni1 N1 90.029(3) . 12_767
N1 Ni1 N1 177.25(12) 15_566 12_767
C4 N1 C1 105.4(2) . .
C4 N1 Ni1 127.03(16) . .
C1 N1 Ni1 127.54(16) . .
N1 C1 C5 124.6(2) . 12_767
N1 C1 C2 110.5(2) . .
C5 C1 C2 124.9(2) 12_767 .
C3 C2 C1 106.9(2) . .
C3 C2 H2 126.5 . .
C1 C2 H2 126.5 . .
C2 C3 C4 106.9(2) . .
C2 C3 H3 126.5 . .
C4 C3 H3 126.5 . .
N1 C4 C5 125.5(2) . .
N1 C4 C3 110.2(2) . .
C5 C4 C3 124.3(2) . .
C4 C5 C1 124.9(2) . 15_566
C4 C5 C6 117.8(2) . .
C1 C5 C6 117.2(2) 15_566 .
C7 C6 C11 116.4(2) . .
C7 C6 C5 121.8(2) . .
C11 C6 C5 121.8(2) . .
F1 C7 C8 117.8(2) . .
F1 C7 C6 119.9(2) . .
C8 C7 C6 122.2(2) . .
F2 C8 C7 120.0(2) . .
F2 C8 C9 120.3(2) . .
C7 C8 C9 119.8(2) . .
F3 C9 C10 120.1(2) . .
F3 C9 C8 120.2(2) . .
C10 C9 C8 119.7(2) . .
F4 C10 C9 120.2(2) . .
F4 C10 C11 120.4(2) . .
C9 C10 C11 119.4(2) . .
F5 C11 C10 117.9(2) . .
F5 C11 C6 119.7(2) . .
C10 C11 C6 122.4(2) . .
C19 C12 C13 120.3(3) 6_564 .
C19 C12 C21 113.8(3) 6_564 15_565
C13 C12 C21 113.8(3) . 15_565
C14 C13 C12 119.5(3) . .
C14 C13 C26' 131.1(3) . 15_565
C12 C13 C26' 96.4(3) . 15_565
C14 C13 C26 95.6(3) . 15_565
C12 C13 C26 131.7(3) . 15_565
C26' C13 C26 37.6(3) 15_565 15_565
C17 C14 C13 120.4(3) 6_564 .
C17 C14 C15 113.5(3) 6_564 .
C13 C14 C15 114.6(3) . .
C16 C15 C22 119.9(3) . .
C16 C15 C14 114.3(3) . .
C22 C15 C14 113.4(3) . .
C15 C16 C23 120.2(3) . .
C15 C16 C24' 95.5(3) . .
C23 C16 C24' 131.4(3) . .
C15 C16 C24 131.4(3) . .
C23 C16 C24 95.7(3) . .
C24' C16 C24 37.9(3) . .
C18 C17 C14 119.7(3) . 6_564
C18 C17 C24 96.1(3) . .
C14 C17 C24 131.9(3) 6_564 .
C18 C17 C24' 131.9(3) . 6_564
C14 C17 C24' 95.7(3) 6_564 6_564
C24 C17 C24' 38.1(3) . 6_564
C17 C18 C19 120.1(3) . .
C17 C18 C23 113.7(3) . .
C19 C18 C23 113.9(3) . .
C12 C19 C18 120.0(3) 6_564 .
C12 C19 C25' 96.4(3) 6_564 .
C18 C19 C25' 131.4(3) . .
C12 C19 C25 132.0(3) 6_564 .
C18 C19 C25 95.9(3) . .
C25' C19 C25 37.5(3) . .
C23 C20 C21 119.6(3) . .
C23 C20 C26' 131.2(3) . .
C21 C20 C26' 96.0(3) . .
C23 C20 C25 95.6(3) . .
C21 C20 C25 131.5(3) . .
C26' C20 C25 37.8(3) . .
C22 C21 C20 120.3(3) . .
C22 C21 C12 114.1(3) . 12_766
C20 C21 C12 114.1(3) . 12_766
C21 C22 C15 119.9(3) . .
C21 C22 C26 131.4(3) . 15_565
C15 C22 C26 96.2(3) . 15_565
C21 C22 C25' 95.7(3) . 15_565
C15 C22 C25' 131.8(3) . 15_565
C26 C22 C25' 37.8(3) 15_565 15_565
C20 C23 C16 120.1(3) . .
C20 C23 C18 114.2(3) . .
C16 C23 C18 113.8(3) . .
C24' C24 C24' 89.7(7) . 6_564
C24' C24 C24 44.9(4) . 6_564
C24' C24 C24 44.7(4) 6_564 6_564
C24' C24 C17 153.6(6) . .
C24' C24 C17 71.4(5) 6_564 .
C24 C24 C17 114.2(5) 6_564 .
C24' C24 C16 70.5(5) . .
C24' C24 C16 153.2(6) 6_564 .
C24 C24 C16 113.6(5) 6_564 .
C17 C24 C16 119.8(4) . .
C24 C24' C24 90.3(7) . 6_564
C24 C24' C24' 45.3(4) . 6_564
C24 C24' C24' 45.1(4) 6_564 6_564
C24 C24' C16 71.5(5) . .
C24 C24' C16 155.2(6) 6_564 .
C24' C24' C16 114.6(5) 6_564 .
C24 C24' C17 154.2(6) . 6_564
C24 C24' C17 70.5(5) 6_564 6_564
C24' C24' C17 113.3(5) 6_564 6_564
C16 C24' C17 120.2(4) . 6_564
C25' C25 C26' 90.7(6) . .
C25' C25 C26 45.4(4) . .
C26' C25 C26 45.3(4) . .
C25' C25 C19 70.5(5) . .
C26' C25 C19 153.8(6) . .
C26 C25 C19 113.7(5) . .
C25' C25 C20 154.0(6) . .
C26' C25 C20 70.8(5) . .
C26 C25 C20 113.9(5) . .
C19 C25 C20 119.6(4) . .
C25 C25' C26 89.9(6) . .
C25 C25' C26' 45.0(4) . .
C26 C25' C26' 44.9(4) . .
C25 C25' C19 72.0(5) . .
C26 C25' C19 154.3(6) . .
C26' C25' C19 114.8(4) . .
C25 C25' C22 153.6(6) . 12_766
C26 C25' C22 70.7(5) . 12_766
C26' C25' C22 113.5(4) . 12_766
C19 C25' C22 119.2(4) . 12_766
C26' C26 C25' 90.2(6) . .
C26' C26 C25 45.5(4) . .
C25' C26 C25 44.7(4) . .
C26' C26 C22 154.4(6) . 12_766
C25' C26 C22 71.5(5) . 12_766
C25 C26 C22 114.1(5) . 12_766
C26' C26 C13 70.6(5) . 12_766
C25' C26 C13 153.5(6) . 12_766
C25 C26 C13 113.8(5) . 12_766
C22 C26 C13 119.4(4) 12_766 12_766
C26 C26' C25 89.2(6) . .
C26 C26' C25' 44.9(4) . .
C25 C26' C25' 44.3(4) . .
C26 C26' C13 71.8(5) . 12_766
C25 C26' C13 153.7(6) . 12_766
C25' C26' C13 114.5(4) . 12_766
C26 C26' C20 153.4(6) . .
C25 C26' C20 71.4(5) . .
C25' C26' C20 113.5(4) . .
C13 C26' C20 119.1(4) 12_766 .
C32 C27 C28 119.4(3) . .
C32 C27 H27 120.3 . .
C28 C27 H27 120.3 . .
C29 C28 C27 120.8(3) . .
C29 C28 H28 119.6 . .
C27 C28 H28 119.6 . .
C28 C29 C30 119.5(3) . .
C28 C29 H29 120.2 . .
C30 C29 H29 120.2 . .
C31 C30 C29 119.8(3) . .
C31 C30 H30 120.1 . .
C29 C30 H30 120.1 . .
C32 C31 C30 120.2(3) . .
C32 C31 H31 119.9 . .
C30 C31 H31 119.9 . .
C31 C32 C27 120.3(3) . .
C31 C32 H32 119.9 . .
C27 C32 H32 119.9 . .
C38 C33 C34 120.1(3) . .
C38 C33 H33 119.9 . .
C34 C33 H33 119.9 . .
C35 C34 C33 119.8(3) . .
C35 C34 H34 120.1 . .
C33 C34 H34 120.1 . .
C34 C35 C36 120.0(3) . .
C34 C35 H35 120.0 . .
C36 C35 H35 120.0 . .
C37 C36 C35 120.2(3) . .
C37 C36 H36 119.9 . .
C35 C36 H36 119.9 . .
C36 C37 C38 120.1(3) . .
C36 C37 H37 120.0 . .
C38 C37 H37 120.0 . .
C37 C38 C33 119.9(3) . .
C37 C38 H38 120.1 . .
C33 C38 H38 120.1 . .

loop_
_geom_bond_atom_site_label_1
_geom_bond_atom_site_label_2
_geom_bond_distance
_geom_bond_site_symmetry_2
Ni1 N1 1.999(2) 6_564
Ni1 N1 1.999(2) .
Ni1 N1 1.999(2) 15_566
Ni1 N1 1.999(2) 12_767
N1 C4 1.373(3) .
N1 C1 1.376(3) .
F1 C7 1.343(3) .
F2 C8 1.341(3) .
F3 C9 1.339(3) .
F4 C10 1.340(3) .
F5 C11 1.342(3) .
C1 C5 1.394(3) 12_767
C1 C2 1.434(3) .
C2 C3 1.350(4) .
C2 H2 0.9500 .
C3 C4 1.441(3) .
C3 H3 0.9500 .
C4 C5 1.386(3) .
C5 C1 1.394(3) 15_566
C5 C6 1.498(3) .
C6 C7 1.389(4) .
C6 C11 1.389(4) .
C7 C8 1.379(4) .
C8 C9 1.380(4) .
C9 C10 1.378(4) .
C10 C11 1.383(4) .
C12 C19 1.398(5) 6_564
C12 C13 1.407(5) .
C12 C21 1.453(4) 15_565
C13 C14 1.405(5) .
C13 C26' 1.505(6) 15_565
C13 C26 1.516(6) 15_565
C14 C17 1.405(5) 6_564
C14 C15 1.461(4) .
C15 C16 1.404(5) .
C15 C22 1.412(5) .
C16 C23 1.407(5) .
C16 C24' 1.495(6) .
C16 C24 1.504(6) .
C17 C18 1.404(5) .
C17 C14 1.405(5) 6_564
C17 C24 1.494(6) .
C17 C24' 1.503(6) 6_564
C18 C19 1.405(5) .
C18 C23 1.461(4) .
C19 C12 1.398(5) 6_564
C19 C25' 1.491(6) .
C19 C25 1.505(6) .
C20 C23 1.406(5) .
C20 C21 1.411(5) .
C20 C26' 1.506(6) .
C20 C25 1.512(6) .
C21 C22 1.402(5) .
C21 C12 1.453(4) 12_766
C22 C26 1.504(6) 15_565
C22 C25' 1.511(6) 15_565
C24 C24' 0.975(6) .
C24 C24' 0.978(7) 6_564
C24 C24 1.385(10) 6_564
C24' C24 0.978(7) 6_564
C24' C24' 1.377(10) 6_564
C24' C17 1.503(6) 6_564
C25 C25' 0.964(7) .
C25 C26' 0.977(7) .
C25 C26 1.371(7) .
C25' C26 0.976(7) .
C25' C26' 1.381(7) .
C25' C22 1.511(6) 12_766
C26 C26' 0.974(7) .
C26 C22 1.504(6) 12_766
C26 C13 1.516(6) 12_766
C26' C13 1.505(6) 12_766
C27 C32 1.385(4) .
C27 C28 1.387(4) .
C27 H27 0.9500 .
C28 C29 1.381(4) .
C28 H28 0.9500 .
C29 C30 1.394(4) .
C29 H29 0.9500 .
C30 C31 1.385(4) .
C30 H30 0.9500 .
C31 C32 1.383(4) .
C31 H31 0.9500 .
C32 H32 0.9500 .
C33 C38 1.388(4) .
C33 C34 1.389(4) .
C33 H33 0.9500 .
C34 C35 1.387(4) .
C34 H34 0.9500 .
C35 C36 1.389(4) .
C35 H35 0.9500 .
C36 C37 1.381(4) .
C36 H36 0.9500 .
C37 C38 1.387(4) .
C37 H37 0.9500 .
C38 H38 0.9500 .
